data_7042565
loop_
_publ_author_name
'Pieper, Martin'
'Lamm, Jan-Hendrik'
'Neumann, Beate'
'Stammler, Hans-Georg'
'Mitzel, Norbert W.'

_publ_section_title
;
 Methylene-bridged, intramolecular donor-acceptor systems based on
 rare-earth metals and phosphinomethanides.
;
_journal_issue 16
_journal_name_full 'Dalton transactions (Cambridge, England : 2003)'
_journal_page_first 5326
_journal_page_last 5336
_journal_paper_doi 10.1039/c7dt00554g
_journal_volume 46
_journal_year 2017
_chemical_formula_moiety 'C34 H52 Ho2 P2'
_chemical_formula_sum 'C34 H52 Ho2 P2'
_chemical_formula_weight 852.55
_chemical_name_systematic
;
 ?
;
_space_group_crystal_system monoclinic
_space_group_IT_number 15
_space_group_name_Hall '-C 2yc'
_space_group_name_H-M_alt 'C 1 2/c 1'
_symmetry_space_group_name_Hall '-C 2yc'
_symmetry_space_group_name_H-M 'C 1 2/c 1'
_atom_sites_solution_hydrogens geom
_atom_sites_solution_primary direct
_audit_creation_date 2014-07-23
_audit_creation_method
;
  Olex2 1.2-ac2
  (compiled 2012.03.27 svn.r2268, GUI svn.r4156)
;
_audit_update_record
;
2017-02-10 deposited with the CCDC.
2017-03-22 downloaded from the CCDC.
;
_cell_angle_alpha 90
_cell_angle_beta 107.146(3)
_cell_angle_gamma 90
_cell_formula_units_Z 4
_cell_length_a 17.9053(5)
_cell_length_b 8.6474(2)
_cell_length_c 22.3820(5)
_cell_measurement_reflns_used 12877
_cell_measurement_temperature 100.00(10)
_cell_measurement_theta_max 71.9300
_cell_measurement_theta_min 4.1130
_cell_volume 3311.48(15)
_computing_cell_refinement
;
CrysAlisPro, Agilent Technologies,
Version 1.171.37.33 (release 27-03-2014 CrysAlis171 .NET)
(compiled Mar 27 2014,17:12:48)
;
_computing_data_collection
;
CrysAlisPro, Agilent Technologies,
Version 1.171.37.33 (release 27-03-2014 CrysAlis171 .NET)
(compiled Mar 27 2014,17:12:48)
;
_computing_data_reduction
;
CrysAlisPro, Agilent Technologies,
Version 1.171.37.33 (release 27-03-2014 CrysAlis171 .NET)
(compiled Mar 27 2014,17:12:48)
;
_computing_molecular_graphics
;
O. V. Dolomanov, L. J. Bourhis, R. J. Gildea, J. A. K. Howard and H. Puschmann,
OLEX2: a complete structure solution, refinement and analysis program.
J. Appl. Cryst. (2009). 42, 339-341.
;
_computing_publication_material
;
O. V. Dolomanov, L. J. Bourhis, R. J. Gildea, J. A. K. Howard and H. Puschmann,
OLEX2: a complete structure solution, refinement and analysis program.
J. Appl. Cryst. (2009). 42, 339-341.
;
_computing_structure_refinement
;
SHELXL, G.M. Sheldrick, Acta Cryst.
(2008). A64, 112-122
;
_computing_structure_solution
;
SHELXS, G.M. Sheldrick, Acta Cryst.
(2008). A64, 112-122
;
_diffrn_ambient_environment N~2~
_diffrn_ambient_temperature 100.00(10)
_diffrn_detector 'CCD plate'
_diffrn_detector_area_resol_mean 5.3114
_diffrn_detector_type Atlas
_diffrn_measured_fraction_theta_full 0.9984
_diffrn_measured_fraction_theta_max 0.9940
_diffrn_measurement_details
;
#__ type_ start__ end____ width___ exp.time_
  1 omega -122.00  -35.00   1.0000   15.0000
omega____ theta____ kappa____ phi______ frames
    -      -38.5000 -178.0000  -60.0000 87

#__ type_ start__ end____ width___ exp.time_
  2 omega  -48.00   24.00   1.0000   15.0000
omega____ theta____ kappa____ phi______ frames
    -      -38.5000   38.0000    0.0000 72

#__ type_ start__ end____ width___ exp.time_
  3 omega -106.00  -80.00   1.0000   15.0000
omega____ theta____ kappa____ phi______ frames
    -      -38.5000  -57.0000 -150.0000 26

#__ type_ start__ end____ width___ exp.time_
  4 omega  -39.00  -14.00   1.0000   15.0000
omega____ theta____ kappa____ phi______ frames
    -      -38.5000  -57.0000 -150.0000 25

#__ type_ start__ end____ width___ exp.time_
  5 omega   66.00   95.00   1.0000   15.0000
omega____ theta____ kappa____ phi______ frames
    -       43.4488   77.0000 -120.0000 29

#__ type_ start__ end____ width___ exp.time_
  6 omega   13.00   46.00   1.0000   15.0000
omega____ theta____ kappa____ phi______ frames
    -       43.4488   81.0000  -79.9841 33

#__ type_ start__ end____ width___ exp.time_
  7 omega   19.00  108.00   1.0000   15.0000
omega____ theta____ kappa____ phi______ frames
    -       43.4488   19.0000  -30.0000 89

#__ type_ start__ end____ width___ exp.time_
  8 omega   58.00  120.00   1.0000   15.0000
omega____ theta____ kappa____ phi______ frames
    -       43.4488  178.0000 -150.0000 62

#__ type_ start__ end____ width___ exp.time_
  9 omega   13.00   93.00   1.0000   15.0000
omega____ theta____ kappa____ phi______ frames
    -       43.4488   77.0000  120.0000 80

#__ type_ start__ end____ width___ exp.time_
 10 omega   14.00   63.00   1.0000   15.0000
omega____ theta____ kappa____ phi______ frames
    -       43.4488   77.0000   60.0000 49

#__ type_ start__ end____ width___ exp.time_
 11 omega   87.00  114.00   1.0000   15.0000
omega____ theta____ kappa____ phi______ frames
    -       43.4488   38.0000   60.0000 27

#__ type_ start__ end____ width___ exp.time_
 12 omega   65.00   93.00   1.0000   15.0000
omega____ theta____ kappa____ phi______ frames
    -       43.4488  178.0000  -60.0000 28

#__ type_ start__ end____ width___ exp.time_
 13 omega   14.00   77.00   1.0000   15.0000
omega____ theta____ kappa____ phi______ frames
    -       43.4488   77.0000    0.0000 63

#__ type_ start__ end____ width___ exp.time_
 14 omega   18.00   53.00   1.0000   15.0000
omega____ theta____ kappa____ phi______ frames
    -       43.4488   57.0000  -30.0000 35

#__ type_ start__ end____ width___ exp.time_
 15 omega   59.00  112.00   1.0000   15.0000
omega____ theta____ kappa____ phi______ frames
    -       43.4488   57.0000  -30.0000 53

#__ type_ start__ end____ width___ exp.time_
 16 omega   14.00   59.00   1.0000   15.0000
omega____ theta____ kappa____ phi______ frames
    -       43.4488   77.0000 -120.0000 45

#__ type_ start__ end____ width___ exp.time_
 17 omega   83.00  115.00   1.0000   15.0000
omega____ theta____ kappa____ phi______ frames
    -       43.4488   77.0000   60.0000 32

#__ type_ start__ end____ width___ exp.time_
 18 omega   81.00  111.00   1.0000   15.0000
omega____ theta____ kappa____ phi______ frames
    -       43.4488   77.0000    0.0000 30

#__ type_ start__ end____ width___ exp.time_
 19 omega   13.00  113.00   1.0000   15.0000
omega____ theta____ kappa____ phi______ frames
    -       43.4488   77.0000 -180.0000 100

#__ type_ start__ end____ width___ exp.time_
 20 omega   57.00  125.00   1.0000   15.0000
omega____ theta____ kappa____ phi______ frames
    -       43.4488  178.0000  -30.0000 68

#__ type_ start__ end____ width___ exp.time_
 21 omega   25.00   62.00   1.0000   15.0000
omega____ theta____ kappa____ phi______ frames
    -       43.4488   38.0000   60.0000 37

#__ type_ start__ end____ width___ exp.time_
 22 omega   85.00  111.00   1.0000   47.5000
omega____ theta____ kappa____ phi______ frames
    -      111.0000   61.0000  -60.0000 26

#__ type_ start__ end____ width___ exp.time_
 23 omega   40.00  139.00   1.0000   47.5000
omega____ theta____ kappa____ phi______ frames
    -      111.0000  -77.0000  -90.0000 99

#__ type_ start__ end____ width___ exp.time_
 24 omega   84.00  110.00   1.0000   47.5000
omega____ theta____ kappa____ phi______ frames
    -      111.0000   64.0000 -141.5185 26

#__ type_ start__ end____ width___ exp.time_
 25 omega   85.00  177.00   1.0000   47.5000
omega____ theta____ kappa____ phi______ frames
    -      111.0000   61.0000   30.0000 92

#__ type_ start__ end____ width___ exp.time_
 26 omega   52.00   79.00   1.0000   47.5000
omega____ theta____ kappa____ phi______ frames
    -      111.0000 -125.0000 -180.0000 27

#__ type_ start__ end____ width___ exp.time_
 27 omega   81.00  106.00   1.0000   47.5000
omega____ theta____ kappa____ phi______ frames
    -      111.0000   77.0000  -60.0000 25

#__ type_ start__ end____ width___ exp.time_
 28 omega  130.00  178.00   1.0000   47.5000
omega____ theta____ kappa____ phi______ frames
    -      111.0000   77.0000  -60.0000 48

#__ type_ start__ end____ width___ exp.time_
 29 omega   85.00  111.00   1.0000   47.5000
omega____ theta____ kappa____ phi______ frames
    -      111.0000   61.0000   90.0000 26

#__ type_ start__ end____ width___ exp.time_
 30 omega   81.00  134.00   1.0000   47.5000
omega____ theta____ kappa____ phi______ frames
    -      111.0000   77.0000 -120.0000 53

#__ type_ start__ end____ width___ exp.time_
 31 omega   85.00  111.00   1.0000   47.5000
omega____ theta____ kappa____ phi______ frames
    -      111.0000   61.0000 -150.0000 26

#__ type_ start__ end____ width___ exp.time_
 32 omega   85.00  118.00   1.0000   47.5000
omega____ theta____ kappa____ phi______ frames
    -      111.0000   61.0000 -180.0000 33

#__ type_ start__ end____ width___ exp.time_
 33 omega   81.00  108.00   1.0000   47.5000
omega____ theta____ kappa____ phi______ frames
    -      111.0000   76.0000  -98.1069 27

#__ type_ start__ end____ width___ exp.time_
 34 omega   86.00  111.00   1.0000   47.5000
omega____ theta____ kappa____ phi______ frames
    -      111.0000   59.0000  129.1805 25

#__ type_ start__ end____ width___ exp.time_
 35 omega   83.00  177.00   1.0000   47.5000
omega____ theta____ kappa____ phi______ frames
    -      111.0000   68.0000  -80.6316 94

#__ type_ start__ end____ width___ exp.time_
 36 omega   85.00  111.00   1.0000   47.5000
omega____ theta____ kappa____ phi______ frames
    -      111.0000   61.0000  150.0000 26

#__ type_ start__ end____ width___ exp.time_
 37 omega   85.00  111.00   1.0000   47.5000
omega____ theta____ kappa____ phi______ frames
    -      111.0000   61.0000  120.0000 26

#__ type_ start__ end____ width___ exp.time_
 38 omega   82.00  108.00   1.0000   47.5000
omega____ theta____ kappa____ phi______ frames
    -      111.0000   71.0000   -0.7690 26

#__ type_ start__ end____ width___ exp.time_
 39 omega  117.00  178.00   1.0000   47.5000
omega____ theta____ kappa____ phi______ frames
    -      111.0000   77.0000  120.0000 61

#__ type_ start__ end____ width___ exp.time_
 40 omega   81.00  109.00   1.0000   47.5000
omega____ theta____ kappa____ phi______ frames
    -      111.0000   77.0000  120.0000 28

#__ type_ start__ end____ width___ exp.time_
 41 omega   33.00   95.00   1.0000   47.5000
omega____ theta____ kappa____ phi______ frames
    -      111.0000  -94.0000 -120.0000 62

#__ type_ start__ end____ width___ exp.time_
 42 omega   85.00  164.00   1.0000   47.5000
omega____ theta____ kappa____ phi______ frames
    -      111.0000   61.0000  -90.0000 79

#__ type_ start__ end____ width___ exp.time_
 43 omega  111.00  177.00   1.0000   47.5000
omega____ theta____ kappa____ phi______ frames
    -      111.0000   77.0000 -150.0000 66

#__ type_ start__ end____ width___ exp.time_
 44 omega   66.00  122.00   1.0000   47.5000
omega____ theta____ kappa____ phi______ frames
    -      111.0000 -125.0000   90.0000 56

#__ type_ start__ end____ width___ exp.time_
 45 omega   54.00   80.00   1.0000   47.5000
omega____ theta____ kappa____ phi______ frames
    -      111.0000 -123.0000  -44.0000 26

#__ type_ start__ end____ width___ exp.time_
 46 omega   92.00  120.00   1.0000   47.5000
omega____ theta____ kappa____ phi______ frames
    -      111.0000 -123.0000  -44.0000 28

#__ type_ start__ end____ width___ exp.time_
 47 omega   84.00  162.00   1.0000   47.5000
omega____ theta____ kappa____ phi______ frames
    -      111.0000   63.0000   -3.6674 78
;
_diffrn_measurement_device 'four-circle diffractometer'
_diffrn_measurement_device_type 'SuperNova, Dual, Cu at zero, Atlas'
_diffrn_measurement_method '\w scans'
_diffrn_orient_matrix_UB_11 -0.0270434000
_diffrn_orient_matrix_UB_12 -0.0213446000
_diffrn_orient_matrix_UB_13 -0.0715011000
_diffrn_orient_matrix_UB_21 0.0671314000
_diffrn_orient_matrix_UB_22 -0.1156585000
_diffrn_orient_matrix_UB_23 0.0051752000
_diffrn_orient_matrix_UB_31 -0.0535536000
_diffrn_orient_matrix_UB_32 -0.1339006000
_diffrn_orient_matrix_UB_33 0.0068802000
_diffrn_radiation_monochromator mirror
_diffrn_radiation_probe x-ray
_diffrn_radiation_type 'Cu K\a'
_diffrn_radiation_wavelength 1.54184
_diffrn_reflns_av_R_equivalents 0.0343
_diffrn_reflns_av_unetI/netI 0.0174
_diffrn_reflns_Laue_measured_fraction_full 0.999
_diffrn_reflns_Laue_measured_fraction_max 0.998
_diffrn_reflns_limit_h_max 22
_diffrn_reflns_limit_h_min -22
_diffrn_reflns_limit_k_max 10
_diffrn_reflns_limit_k_min -10
_diffrn_reflns_limit_l_max 27
_diffrn_reflns_limit_l_min -27
_diffrn_reflns_number 21205
_diffrn_reflns_point_group_measured_fraction_full 0.999
_diffrn_reflns_point_group_measured_fraction_max 0.998
_diffrn_reflns_theta_full 67.684
_diffrn_reflns_theta_max 71.991
_diffrn_reflns_theta_min 4.134
_diffrn_source 'sealed X-ray tube'
_diffrn_source_type 'SuperNova (Cu) X-ray Source'
_exptl_absorpt_coefficient_mu 9.694
_exptl_absorpt_correction_T_max 0.638
_exptl_absorpt_correction_T_min 0.422
_exptl_absorpt_correction_type gaussian
_exptl_absorpt_process_details
;
CrysAlisPro, Agilent Technologies,
Version 1.171.37.33 (release 27-03-2014 CrysAlis171 .NET)
(compiled Mar 27 2014,17:12:48)
Numerical absorption correction based on gaussian integration over
            a multifaceted crystal model
Empirical absorption correction using spherical harmonics,
 implemented in SCALE3 ABSPACK scaling algorithm.
;
_exptl_crystal_colour 'clear colourless'
_exptl_crystal_colour_lustre clear
_exptl_crystal_colour_primary colourless
_exptl_crystal_density_diffrn 1.710
_exptl_crystal_description fragment
_exptl_crystal_F_000 1680
_exptl_crystal_size_max 0.1289
_exptl_crystal_size_mid 0.0647
_exptl_crystal_size_min 0.0624
_refine_diff_density_max 1.429
_refine_diff_density_min -0.702
_refine_diff_density_rms 0.075
_refine_ls_extinction_method none
_refine_ls_goodness_of_fit_ref 1.054
_refine_ls_hydrogen_treatment constr
_refine_ls_matrix_type full
_refine_ls_number_parameters 168
_refine_ls_number_reflns 3258
_refine_ls_number_restraints 0
_refine_ls_restrained_S_all 1.054
_refine_ls_R_factor_all 0.0273
_refine_ls_R_factor_gt 0.0258
_refine_ls_shift/su_max 0.001
_refine_ls_shift/su_mean 0.000
_refine_ls_structure_factor_coef Fsqd
_refine_ls_weighting_details 'w=1/[\s^2^(Fo^2^)+(0.0261P)^2^+11.3513P] where P=(Fo^2^+2Fc^2^)/3'
_refine_ls_weighting_scheme calc
_refine_ls_wR_factor_gt 0.0627
_refine_ls_wR_factor_ref 0.0638
_reflns_Friedel_coverage 0.000
_reflns_number_gt 3099
_reflns_number_total 3258
_reflns_threshold_expression 'I > 2\s(I)'
_cod_data_source_file c7dt00554g2.cif
_cod_data_source_block compound2
_cod_depositor_comments 'Adding full bibliography for 7042559--7042570.cif.'
_cod_original_cell_volume 3311.47(15)
_cod_database_code 7042565
_chemical_oxdiff_formula C34H52P2Ho2
_reflns_odcompleteness_completeness 99.84
_reflns_odcompleteness_iscentric 1
_reflns_odcompleteness_theta 66.97
_olex2_computing_structure_refinement_long 'ShelXL (Sheldrick, 2008)'
_olex2_computing_structure_solution_long 'ShelXS (Sheldrick, 2008)'
_shelx_space_group_comment
;
The symmetry employed for this shelxl refinement is uniquely defined
by the following loop, which should always be used as a source of
symmetry information in preference to the above space-group names.
They are only intended as comments.
;
_shelxl_version_number 2014-3

loop_
_space_group_symop_operation_xyz
'x, y, z'
'-x, y, -z+1/2'
'x+1/2, y+1/2, z'
'-x+1/2, y+1/2, -z+1/2'
'-x, -y, -z'
'x, -y, z-1/2'
'-x+1/2, -y+1/2, -z'
'x+1/2, -y+1/2, z-1/2'

loop_
_atom_site_label
_atom_site_type_symbol
_atom_site_fract_x
_atom_site_fract_y
_atom_site_fract_z
_atom_site_U_iso_or_equiv
_atom_site_adp_type
_atom_site_occupancy
_atom_site_site_symmetry_order
_atom_site_calc_flag
_atom_site_refinement_flags_posn
_atom_site_refinement_flags_adp
_atom_site_refinement_flags_occupancy
_atom_site_disorder_assembly
_atom_site_disorder_group
Ho1 Ho 0.28446(2) 0.23591(2) 0.40410(2) 0.02094(7) Uani 1 1 d . . . . .
P1 P 0.35908(4) 0.39267(7) 0.57760(3) 0.02114(14) Uani 1 1 d . . . . .
C1 C 0.3288(2) -0.0235(5) 0.36355(17) 0.0306(4) Uani 0.847(5) 1 d . . P A 1
H1 H 0.3005 -0.0532 0.3233 0.037 Uiso 0.847(5) 1 calc R U P A 1
C2 C 0.3955(2) 0.0709(4) 0.3794(2) 0.0306(4) Uani 0.847(5) 1 d . . P A 1
H2 H 0.4196 0.1136 0.3517 0.037 Uiso 0.847(5) 1 calc R U P A 1
C3 C 0.4194(2) 0.0892(4) 0.44493(19) 0.0306(4) Uani 0.847(5) 1 d . . P A 1
H3 H 0.4619 0.1470 0.4681 0.037 Uiso 0.847(5) 1 calc R U P A 1
C4 C 0.3680(2) 0.0054(4) 0.46899(16) 0.0306(4) Uani 0.847(5) 1 d . . P A 1
H4 H 0.3705 -0.0023 0.5110 0.037 Uiso 0.847(5) 1 calc R U P A 1
C5 C 0.3120(2) -0.0652(4) 0.41887(17) 0.0306(4) Uani 0.847(5) 1 d . . P A 1
H5 H 0.2711 -0.1283 0.4218 0.037 Uiso 0.847(5) 1 calc R U P A 1
C1B C 0.3690(10) 0.0479(18) 0.3556(6) 0.0306(4) Uani 0.153(5) 1 d G . P A 2
H1B H 0.3711 0.0732 0.3157 0.037 Uiso 0.153(5) 1 calc R U P A 2
C2B C 0.4208(7) 0.1018(15) 0.4128(10) 0.0306(4) Uani 0.153(5) 1 d G . P A 2
H2B H 0.4628 0.1686 0.4170 0.037 Uiso 0.153(5) 1 calc R U P A 2
C3B C 0.3973(9) 0.0359(19) 0.4625(6) 0.0306(4) Uani 0.153(5) 1 d G . P A 2
H3B H 0.4212 0.0519 0.5050 0.037 Uiso 0.153(5) 1 calc R U P A 2
C4B C 0.3310(9) -0.0588(18) 0.4360(6) 0.0306(4) Uani 0.153(5) 1 d G . P A 2
H4B H 0.3038 -0.1157 0.4581 0.037 Uiso 0.153(5) 1 calc R U P A 2
C5B C 0.3135(8) -0.0513(18) 0.3700(6) 0.0306(4) Uani 0.153(5) 1 d G . P A 2
H5B H 0.2729 -0.1025 0.3411 0.037 Uiso 0.153(5) 1 calc R U P A 2
C6 C 0.19273(17) 0.3229(4) 0.29342(12) 0.0319(6) Uani 1 1 d . . . . .
H6 H 0.1491 0.2618 0.2755 0.038 Uiso 1 1 calc R U . . .
C7 C 0.26677(18) 0.3023(4) 0.28562(13) 0.0349(7) Uani 1 1 d . . . . .
H7 H 0.2809 0.2260 0.2617 0.042 Uiso 1 1 calc R U . . .
C8 C 0.31600(19) 0.4179(4) 0.32053(13) 0.0389(7) Uani 1 1 d . . . . .
H8 H 0.3688 0.4305 0.3242 0.047 Uiso 1 1 calc R U . . .
C9 C 0.2719(2) 0.5105(4) 0.34864(13) 0.0388(7) Uani 1 1 d . . . . .
H9 H 0.2899 0.5967 0.3736 0.047 Uiso 1 1 calc R U . . .
C10 C 0.19486(19) 0.4501(4) 0.33253(13) 0.0367(7) Uani 1 1 d . . . . .
H10 H 0.1536 0.4880 0.3455 0.044 Uiso 1 1 calc R U . . .
C11 C 0.32764(15) 0.4168(3) 0.49417(11) 0.0233(5) Uani 1 1 d . . . . .
H11A H 0.3702 0.4736 0.4858 0.028 Uiso 1 1 calc R U . . .
H11B H 0.2849 0.4900 0.4871 0.028 Uiso 1 1 calc R U . . .
C12 C 0.45019(16) 0.2750(3) 0.59487(12) 0.0264(6) Uani 1 1 d . . . . .
H12 H 0.4349 0.1728 0.5764 0.032 Uiso 1 1 calc R U . . .
C13 C 0.51077(16) 0.3388(4) 0.56520(13) 0.0339(6) Uani 1 1 d . . . . .
H13A H 0.5343 0.4301 0.5872 0.051 Uiso 1 1 calc R U . . .
H13B H 0.4856 0.3641 0.5222 0.051 Uiso 1 1 calc R U . . .
H13C H 0.5504 0.2623 0.5676 0.051 Uiso 1 1 calc R U . . .
C14 C 0.48873(18) 0.2494(4) 0.66494(14) 0.0352(7) Uani 1 1 d . . . . .
H14A H 0.5329 0.1820 0.6709 0.053 Uiso 1 1 calc R U . . .
H14B H 0.4517 0.2032 0.6830 0.053 Uiso 1 1 calc R U . . .
H14C H 0.5057 0.3469 0.6848 0.053 Uiso 1 1 calc R U . . .
C15 C 0.4025(2) 0.5782(4) 0.61788(13) 0.0377(7) Uani 1 1 d . . . . .
H15 H 0.4591 0.5629 0.6281 0.045 Uiso 0.847(5) 1 calc R U P A 1
H15A H 0.4524 0.5267 0.6376 0.045 Uiso 0.153(5) 1 calc R U P A 2
C16 C 0.38785(18) 0.5997(4) 0.68112(13) 0.0334(6) Uani 1 1 d . . . . .
H16A H 0.4177 0.6860 0.7025 0.050 Uiso 1 1 calc R U . . .
H16B H 0.4033 0.5078 0.7058 0.050 Uiso 1 1 calc R U . . .
H16C H 0.3333 0.6186 0.6749 0.050 Uiso 1 1 calc R U . . .
C17 C 0.3870(3) 0.7200(4) 0.57792(18) 0.0367(9) Uani 0.847(5) 1 d . . P A 1
H17A H 0.3323 0.7449 0.5669 0.055 Uiso 0.847(5) 1 calc R U P A 1
H17B H 0.4017 0.7015 0.5406 0.055 Uiso 0.847(5) 1 calc R U P A 1
H17C H 0.4169 0.8048 0.6006 0.055 Uiso 0.847(5) 1 calc R U P A 1
C17B C 0.4370(14) 0.684(2) 0.5945(9) 0.033(4) Uani 0.153(5) 1 d . . P A 2
H17D H 0.4410 0.6498 0.5548 0.049 Uiso 0.153(5) 1 calc R U P A 2
H17E H 0.4073 0.7777 0.5892 0.049 Uiso 0.153(5) 1 calc R U P A 2
H17F H 0.4884 0.7018 0.6224 0.049 Uiso 0.153(5) 1 calc R U P A 2

loop_
_atom_site_aniso_label
_atom_site_aniso_U_11
_atom_site_aniso_U_22
_atom_site_aniso_U_33
_atom_site_aniso_U_23
_atom_site_aniso_U_13
_atom_site_aniso_U_12
Ho1 0.02195(11) 0.02328(12) 0.01482(11) 0.00003(7) 0.00115(8) 0.00173(7)
P1 0.0249(3) 0.0226(3) 0.0156(3) -0.0005(2) 0.0055(2) 0.0014(2)
C1 0.0254(8) 0.0324(8) 0.0296(9) -0.0079(6) 0.0012(6) 0.0048(6)
C2 0.0254(8) 0.0324(8) 0.0296(9) -0.0079(6) 0.0012(6) 0.0048(6)
C3 0.0254(8) 0.0324(8) 0.0296(9) -0.0079(6) 0.0012(6) 0.0048(6)
C4 0.0254(8) 0.0324(8) 0.0296(9) -0.0079(6) 0.0012(6) 0.0048(6)
C5 0.0254(8) 0.0324(8) 0.0296(9) -0.0079(6) 0.0012(6) 0.0048(6)
C1B 0.0254(8) 0.0324(8) 0.0296(9) -0.0079(6) 0.0012(6) 0.0048(6)
C2B 0.0254(8) 0.0324(8) 0.0296(9) -0.0079(6) 0.0012(6) 0.0048(6)
C3B 0.0254(8) 0.0324(8) 0.0296(9) -0.0079(6) 0.0012(6) 0.0048(6)
C4B 0.0254(8) 0.0324(8) 0.0296(9) -0.0079(6) 0.0012(6) 0.0048(6)
C5B 0.0254(8) 0.0324(8) 0.0296(9) -0.0079(6) 0.0012(6) 0.0048(6)
C6 0.0336(14) 0.0384(16) 0.0177(12) 0.0078(11) -0.0019(11) -0.0055(12)
C7 0.0392(16) 0.0460(18) 0.0178(13) 0.0007(12) 0.0059(11) -0.0071(14)
C8 0.0409(16) 0.050(2) 0.0226(13) 0.0066(13) 0.0049(12) -0.0126(14)
C9 0.0556(19) 0.0300(16) 0.0214(13) 0.0059(12) -0.0032(13) -0.0054(14)
C10 0.0454(17) 0.0353(17) 0.0251(14) 0.0102(12) 0.0036(12) 0.0089(13)
C11 0.0260(12) 0.0240(13) 0.0193(12) 0.0010(10) 0.0056(10) 0.0025(10)
C12 0.0242(13) 0.0332(15) 0.0197(13) -0.0033(10) 0.0033(10) 0.0034(10)
C13 0.0273(14) 0.0467(18) 0.0283(14) -0.0058(13) 0.0089(11) 0.0022(12)
C14 0.0282(14) 0.051(2) 0.0225(14) 0.0006(12) 0.0017(12) 0.0108(12)
C15 0.0557(19) 0.0319(16) 0.0263(14) -0.0068(12) 0.0135(13) -0.0100(14)
C16 0.0433(16) 0.0325(16) 0.0237(13) -0.0075(11) 0.0090(12) -0.0023(12)
C17 0.052(3) 0.0282(19) 0.032(2) -0.0050(15) 0.0156(19) -0.0100(18)
C17B 0.038(12) 0.025(10) 0.030(10) -0.002(8) 0.003(9) 0.007(9)

loop_
_atom_type_symbol
_atom_type_description
_atom_type_scat_dispersion_real
_atom_type_scat_dispersion_imag
_atom_type_scat_source
C C 0.0181 0.0091 'International Tables Vol C Tables 4.2.6.8 and 6.1.1.4'
H H 0.0000 0.0000 'International Tables Vol C Tables 4.2.6.8 and 6.1.1.4'
P P 0.2955 0.4335 'International Tables Vol C Tables 4.2.6.8 and 6.1.1.4'
Ho Ho -14.9734 3.7046 'International Tables Vol C Tables 4.2.6.8 and 6.1.1.4'

loop_
_exptl_crystal_face_index_h
_exptl_crystal_face_index_k
_exptl_crystal_face_index_l
_exptl_crystal_face_perp_dist
_exptl_oxdiff_crystal_face_indexfrac_h
_exptl_oxdiff_crystal_face_indexfrac_k
_exptl_oxdiff_crystal_face_indexfrac_l
_exptl_oxdiff_crystal_face_x
_exptl_oxdiff_crystal_face_y
_exptl_oxdiff_crystal_face_z
2 -1 -7 0.0312 1.7143 -1.0620 -7.3243 0.5000 0.2000 0.0000
-2 1 7 0.0312 -1.7143 1.0620 7.3243 -0.5000 -0.2000 0.0000
-2 -5 5 0.0600 -1.6313 -5.2373 5.2007 -0.2160 0.5232 0.8244
-10 2 -2 0.0306 -9.8525 1.9034 -2.0237 0.3705 -0.8920 0.2588
10 3 -3 0.0301 10.1660 2.6828 -2.5447 -0.1502 0.3590 -0.9212
10 -2 2 0.0338 9.7138 -2.0295 2.1477 -0.3729 0.8979 -0.2337
-7 -1 0 0.0429 -7.3351 -0.7895 0.2128 0.2000 -0.4000 0.5000

loop_
_geom_angle_atom_site_label_1
_geom_angle_atom_site_label_2
_geom_angle_atom_site_label_3
_geom_angle
_geom_angle_site_symmetry_3
C1 Ho1 P1 95.20(8) 7_556
C1 Ho1 C2 30.92(11) .
C1 Ho1 C3 51.05(10) .
C1 Ho1 C4 50.88(10) .
C1 Ho1 C5 30.85(11) .
C1 Ho1 C6 94.96(10) .
C1 Ho1 C7 78.32(11) .
C1 Ho1 C8 96.60(12) .
C1 Ho1 C9 126.42(11) .
C1 Ho1 C10 125.23(10) .
C2 Ho1 P1 124.71(9) 7_556
C2 Ho1 C3 31.01(10) .
C2 Ho1 C4 50.90(11) .
C2 Ho1 C5 50.99(11) .
C2 Ho1 C6 104.83(11) .
C2 Ho1 C7 77.37(11) .
C2 Ho1 C9 110.56(11) .
C2 Ho1 C10 127.59(11) .
C3 Ho1 P1 121.23(10) 7_556
C3 Ho1 C4 30.61(11) .
C3 Ho1 C5 50.82(11) .
C3 Ho1 C6 135.42(11) .
C3 Ho1 C9 122.24(12) .
C3 Ho1 C10 150.64(13) .
C4 Ho1 P1 90.84(9) 7_556
C4 Ho1 C9 152.03(11) .
C4 Ho1 C10 175.46(10) .
C5 Ho1 P1 75.46(8) 7_556
C5 Ho1 C4 30.72(10) .
C5 Ho1 C9 157.25(11) .
C5 Ho1 C10 144.75(10) .
C1B Ho1 P1 116.9(3) 7_556
C1B Ho1 C3B 50.87(17) .
C1B Ho1 C4B 50.63(19) .
C1B Ho1 C5B 30.74(16) .
C2B Ho1 P1 130.3(3) 7_556
C2B Ho1 C1B 30.97(14) .
C2B Ho1 C3B 30.80(14) .
C2B Ho1 C4B 50.67(18) .
C2B Ho1 C5B 50.84(18) .
C2B Ho1 C9 111.9(3) .
C3B Ho1 P1 104.6(4) 7_556
C3B Ho1 C4B 30.49(15) .
C3B Ho1 C5B 50.54(19) .
C4B Ho1 P1 79.7(3) 7_556
C5B Ho1 P1 86.6(3) 7_556
C5B Ho1 C4B 30.46(16) .
C6 Ho1 P1 84.89(6) 7_556
C6 Ho1 C4 145.11(10) .
C6 Ho1 C5 115.90(10) .
C6 Ho1 C1B 93.6(3) .
C6 Ho1 C2B 119.7(4) .
C6 Ho1 C3B 143.9(3) .
C6 Ho1 C4B 124.9(3) .
C6 Ho1 C5B 96.6(3) .
C6 Ho1 C9 50.59(9) .
C6 Ho1 C10 30.61(9) .
C7 Ho1 P1 111.81(7) 7_556
C7 Ho1 C3 106.17(12) .
C7 Ho1 C4 126.48(11) .
C7 Ho1 C5 107.54(11) .
C7 Ho1 C1B 68.7(3) .
C7 Ho1 C2B 90.2(4) .
C7 Ho1 C3B 118.6(3) .
C7 Ho1 C4B 113.9(3) .
C7 Ho1 C5B 83.8(3) .
C7 Ho1 C6 30.69(9) .
C7 Ho1 C9 50.80(10) .
C7 Ho1 C10 50.97(10) .
C8 Ho1 P1 134.89(7) 7_556
C8 Ho1 C2 80.87(11) .
C8 Ho1 C3 99.62(13) .
C8 Ho1 C4 129.35(12) .
C8 Ho1 C5 127.23(11) .
C8 Ho1 C1B 78.9(3) .
C8 Ho1 C2B 85.9(4) .
C8 Ho1 C3B 116.3(4) .
C8 Ho1 C4B 129.5(3) .
C8 Ho1 C5B 104.5(3) .
C8 Ho1 C6 50.82(9) .
C8 Ho1 C7 30.98(9) .
C8 Ho1 C9 30.66(11) .
C8 Ho1 C10 51.10(10) .
C9 Ho1 P1 116.49(8) 7_556
C9 Ho1 C1B 109.6(3) .
C9 Ho1 C3B 138.6(4) .
C9 Ho1 C4B 160.1(3) .
C9 Ho1 C5B 133.5(3) .
C10 Ho1 P1 87.15(7) 7_556
C10 Ho1 C1B 119.7(3) .
C10 Ho1 C2B 136.6(4) .
C10 Ho1 C3B 167.4(4) .
C10 Ho1 C4B 154.0(3) .
C10 Ho1 C5B 127.2(3) .
C10 Ho1 C9 30.95(10) .
C11 Ho1 P1 101.58(6) 7_556
C11 Ho1 C1 139.73(10) .
C11 Ho1 C2 115.92(11) .
C11 Ho1 C3 89.28(10) .
C11 Ho1 C4 92.20(9) .
C11 Ho1 C5 120.95(10) .
C11 Ho1 C1B 129.5(4) .
C11 Ho1 C2B 98.9(4) .
C11 Ho1 C3B 90.1(2) .
C11 Ho1 C4B 112.3(3) .
C11 Ho1 C5B 140.3(3) .
C11 Ho1 C6 122.61(9) .
C11 Ho1 C7 126.45(9) .
C11 Ho1 C8 96.87(9) .
C11 Ho1 C9 77.30(9) .
C11 Ho1 C10 92.20(9) .
C11 P1 Ho1 99.78(9) 7_556
C11 P1 C12 105.41(12) .
C11 P1 C15 110.84(13) .
C12 P1 Ho1 120.84(9) 7_556
C12 P1 C15 98.79(14) .
C15 P1 Ho1 120.54(10) 7_556
Ho1 C1 H1 115.9 .
C2 C1 Ho1 74.8(2) .
C2 C1 H1 125.8 .
C2 C1 C5 108.3(3) .
C5 C1 Ho1 75.5(2) .
C5 C1 H1 125.8 .
Ho1 C2 H2 116.9 .
C1 C2 Ho1 74.3(2) .
C1 C2 H2 126.2 .
C1 C2 C3 107.6(3) .
C3 C2 Ho1 74.78(19) .
C3 C2 H2 126.2 .
Ho1 C3 H3 116.7 .
C2 C3 Ho1 74.21(18) .
C2 C3 H3 126.0 .
C4 C3 Ho1 75.14(19) .
C4 C3 C2 108.0(3) .
C4 C3 H3 126.0 .
Ho1 C4 H4 117.3 .
C3 C4 Ho1 74.3(2) .
C3 C4 H4 125.8 .
C3 C4 C5 108.3(3) .
C5 C4 Ho1 74.6(2) .
C5 C4 H4 125.8 .
Ho1 C5 H5 117.6 .
C1 C5 Ho1 73.6(2) .
C1 C5 C4 107.7(3) .
C1 C5 H5 126.2 .
C4 C5 Ho1 74.7(2) .
C4 C5 H5 126.2 .
Ho1 C1B H1B 115.9 .
C2B C1B Ho1 74.4(6) .
C2B C1B H1B 126.0 .
C5B C1B Ho1 75.9(6) .
C5B C1B H1B 126.0 .
C5B C1B C2B 108.0 .
Ho1 C2B H2B 115.7 .
C1B C2B Ho1 74.7(6) .
C1B C2B H2B 126.0 .
C3B C2B Ho1 75.8(6) .
C3B C2B C1B 108.0 .
C3B C2B H2B 126.0 .
Ho1 C3B H3B 117.0 .
C2B C3B Ho1 73.4(6) .
C2B C3B H3B 126.0 .
C2B C3B C4B 108.0 .
C4B C3B Ho1 75.6(6) .
C4B C3B H3B 126.0 .
Ho1 C4B H4B 118.0 .
C3B C4B Ho1 73.9(6) .
C3B C4B H4B 126.0 .
C5B C4B Ho1 74.1(6) .
C5B C4B C3B 108.0 .
C5B C4B H4B 126.0 .
Ho1 C5B H5B 117.3 .
C1B C5B Ho1 73.4(6) .
C1B C5B H5B 126.0 .
C4B C5B Ho1 75.4(6) .
C4B C5B C1B 108.0 .
C4B C5B H5B 126.0 .
Ho1 C6 H6 116.9 .
C7 C6 Ho1 74.40(16) .
C7 C6 H6 125.5 .
C7 C6 C10 109.0(3) .
C10 C6 Ho1 75.11(15) .
C10 C6 H6 125.5 .
Ho1 C7 H7 116.8 .
C6 C7 Ho1 74.91(15) .
C6 C7 H7 126.2 .
C6 C7 C8 107.6(3) .
C8 C7 Ho1 74.14(16) .
C8 C7 H7 126.2 .
Ho1 C8 H8 115.6 .
C7 C8 Ho1 74.88(17) .
C7 C8 H8 125.9 .
C9 C8 Ho1 75.78(17) .
C9 C8 C7 108.2(3) .
C9 C8 H8 125.9 .
Ho1 C9 H9 118.0 .
C8 C9 Ho1 73.57(18) .
C8 C9 H9 125.9 .
C8 C9 C10 108.1(3) .
C10 C9 Ho1 74.46(17) .
C10 C9 H9 125.9 .
Ho1 C10 H10 116.8 .
C6 C10 Ho1 74.28(16) .
C6 C10 C9 107.1(3) .
C6 C10 H10 126.5 .
C9 C10 Ho1 74.59(17) .
C9 C10 H10 126.5 .
Ho1 C11 H11A 103.7 .
Ho1 C11 H11B 103.7 .
P1 C11 Ho1 134.17(13) .
P1 C11 H11A 103.7 .
P1 C11 H11B 103.7 .
H11A C11 H11B 105.3 .
P1 C12 H12 106.7 .
C13 C12 P1 113.7(2) .
C13 C12 H12 106.7 .
C14 C12 P1 113.19(19) .
C14 C12 H12 106.7 .
C14 C12 C13 109.5(2) .
C12 C13 H13A 109.5 .
C12 C13 H13B 109.5 .
C12 C13 H13C 109.5 .
H13A C13 H13B 109.5 .
H13A C13 H13C 109.5 .
H13B C13 H13C 109.5 .
C12 C14 H14A 109.5 .
C12 C14 H14B 109.5 .
C12 C14 H14C 109.5 .
H14A C14 H14B 109.5 .
H14A C14 H14C 109.5 .
H14B C14 H14C 109.5 .
P1 C15 H15 104.4 .
P1 C15 H15A 91.2 .
C16 C15 P1 112.7(2) .
C16 C15 H15 104.4 .
C16 C15 H15A 91.2 .
C17 C15 P1 115.7(2) .
C17 C15 H15 104.4 .
C17 C15 C16 113.8(3) .
C17B C15 P1 125.7(9) .
C17B C15 H15A 91.2 .
C17B C15 C16 121.4(9) .
C15 C16 H16A 109.5 .
C15 C16 H16B 109.5 .
C15 C16 H16C 109.5 .
H16A C16 H16B 109.5 .
H16A C16 H16C 109.5 .
H16B C16 H16C 109.5 .
C15 C17 H17A 109.5 .
C15 C17 H17B 109.5 .
C15 C17 H17C 109.5 .
H17A C17 H17B 109.5 .
H17A C17 H17C 109.5 .
H17B C17 H17C 109.5 .
C15 C17B H17D 109.5 .
C15 C17B H17E 109.5 .
C15 C17B H17F 109.5 .
H17D C17B H17E 109.5 .
H17D C17B H17F 109.5 .
H17E C17B H17F 109.5 .

loop_
_geom_bond_atom_site_label_1
_geom_bond_atom_site_label_2
_geom_bond_distance
_geom_bond_site_symmetry_2
Ho1 P1 2.9376(7) 7_556
Ho1 C1 2.628(4) .
Ho1 C2 2.635(3) .
Ho1 C3 2.642(3) .
Ho1 C4 2.653(3) .
Ho1 C5 2.653(4) .
Ho1 C1B 2.662(14) .
Ho1 C2B 2.658(14) .
Ho1 C3B 2.688(15) .
Ho1 C4B 2.711(16) .
Ho1 C5B 2.694(16) .
Ho1 C6 2.646(3) .
Ho1 C7 2.639(3) .
Ho1 C8 2.630(3) .
Ho1 C9 2.658(3) .
Ho1 C10 2.656(3) .
Ho1 C11 2.488(2) .
P1 Ho1 2.9377(7) 7_556
P1 C11 1.797(2) .
P1 C12 1.864(3) .
P1 C15 1.891(3) .
C1 H1 0.9300 .
C1 C2 1.403(5) .
C1 C5 1.405(5) .
C2 H2 0.9300 .
C2 C3 1.411(5) .
C3 H3 0.9300 .
C3 C4 1.398(5) .
C4 H4 0.9300 .
C4 C5 1.405(5) .
C5 H5 0.9300 .
C1B H1B 0.9300 .
C1B C2B 1.4200 .
C1B C5B 1.4200 .
C2B H2B 0.9300 .
C2B C3B 1.4200 .
C3B H3B 0.9300 .
C3B C4B 1.4200 .
C4B H4B 0.9300 .
C4B C5B 1.4200 .
C5B H5B 0.9300 .
C6 H6 0.9300 .
C6 C7 1.399(4) .
C6 C10 1.400(4) .
C7 H7 0.9300 .
C7 C8 1.407(4) .
C8 H8 0.9300 .
C8 C9 1.398(5) .
C9 H9 0.9300 .
C9 C10 1.418(5) .
C10 H10 0.9300 .
C11 H11A 0.9700 .
C11 H11B 0.9700 .
C12 H12 0.9800 .
C12 C13 1.532(4) .
C12 C14 1.532(4) .
C13 H13A 0.9600 .
C13 H13B 0.9600 .
C13 H13C 0.9600 .
C14 H14A 0.9600 .
C14 H14B 0.9600 .
C14 H14C 0.9600 .
C15 H15 0.9800 .
C15 H15A 0.9800 .
C15 C16 1.525(4) .
C15 C17 1.495(5) .
C15 C17B 1.30(2) .
C16 H16A 0.9600 .
C16 H16B 0.9600 .
C16 H16C 0.9600 .
C17 H17A 0.9600 .
C17 H17B 0.9600 .
C17 H17C 0.9600 .
C17B H17D 0.9600 .
C17B H17E 0.9600 .
C17B H17F 0.9600 .

loop_
_geom_torsion_atom_site_label_1
_geom_torsion_atom_site_label_2
_geom_torsion_atom_site_label_3
_geom_torsion_atom_site_label_4
_geom_torsion
_geom_torsion_site_symmetry_1
Ho1 P1 C11 Ho1 -63.18(17) 7_556
Ho1 P1 C12 C13 162.82(16) 7_556
Ho1 P1 C12 C14 -71.5(2) 7_556
Ho1 P1 C15 C16 31.6(3) 7_556
Ho1 P1 C15 C17 -101.7(3) 7_556
Ho1 P1 C15 C17B -144.2(13) 7_556
Ho1 C1 C2 C3 67.9(2) .
Ho1 C1 C5 C4 -67.5(2) .
Ho1 C2 C3 C4 68.1(2) .
Ho1 C3 C4 C5 67.4(2) .
Ho1 C4 C5 C1 66.8(2) .
Ho1 C1B C2B C3B 69.1(6) .
Ho1 C1B C5B C4B -68.1(6) .
Ho1 C2B C3B C4B 68.3(6) .
Ho1 C3B C4B C5B 66.8(6) .
Ho1 C4B C5B C1B 66.7(6) .
Ho1 C6 C7 C8 -67.5(2) .
Ho1 C6 C10 C9 67.96(19) .
Ho1 C7 C8 C9 -69.1(2) .
Ho1 C8 C9 C10 -67.0(2) .
Ho1 C9 C10 C6 -67.75(19) .
C1 C2 C3 Ho1 -67.6(2) .
C1 C2 C3 C4 0.5(4) .
C2 C1 C5 Ho1 68.2(2) .
C2 C1 C5 C4 0.8(4) .
C2 C3 C4 Ho1 -67.5(2) .
C2 C3 C4 C5 -0.1(4) .
C3 C4 C5 Ho1 -67.2(2) .
C3 C4 C5 C1 -0.4(4) .
C5 C1 C2 Ho1 -68.7(2) .
C5 C1 C2 C3 -0.8(4) .
C1B C2B C3B Ho1 -68.3(6) .
C1B C2B C3B C4B 0.0 .
C2B C1B C5B Ho1 68.1(6) .
C2B C1B C5B C4B 0.0 .
C2B C3B C4B Ho1 -66.8(6) .
C2B C3B C4B C5B 0.0 .
C3B C4B C5B Ho1 -66.7(6) .
C3B C4B C5B C1B 0.0 .
C5B C1B C2B Ho1 -69.1(6) .
C5B C1B C2B C3B 0.0 .
C6 C7 C8 Ho1 68.0(2) .
C6 C7 C8 C9 -1.1(3) .
C7 C6 C10 Ho1 -67.3(2) .
C7 C6 C10 C9 0.7(3) .
C7 C8 C9 Ho1 68.5(2) .
C7 C8 C9 C10 1.5(3) .
C8 C9 C10 Ho1 66.4(2) .
C8 C9 C10 C6 -1.3(3) .
C10 C6 C7 Ho1 67.8(2) .
C10 C6 C7 C8 0.2(3) .
C11 P1 C12 C13 51.1(2) .
C11 P1 C12 C14 176.8(2) .
C11 P1 C15 C16 147.4(2) .
C11 P1 C15 C17 14.1(3) .
C11 P1 C15 C17B -28.4(13) .
C12 P1 C11 Ho1 62.8(2) .
C12 P1 C15 C16 -102.3(2) .
C12 P1 C15 C17 124.4(3) .
C12 P1 C15 C17B 81.9(13) .
C15 P1 C11 Ho1 168.70(17) .
C15 P1 C12 C13 -63.5(2) .
C15 P1 C12 C14 62.2(2) .
